data_7116252
loop_
_publ_author_name
'Aaker\"oy, Christer B'
'Wijethunga, Tharanga K.'
'Benton, Joshua'
'Desper, John'

_publ_section_title
;
 Stabilizing volatile liquid chemicals using co-crystallization.
;
_journal_issue 12
_journal_name_full 'Chemical communications (Cambridge, England)'
_journal_page_first 2425
_journal_page_last 2428
_journal_paper_doi 10.1039/c4cc09650a
_journal_volume 51
_journal_year 2015
_chemical_formula_moiety
;
(C4 H4 N2 O) (C4 F8 I2)
;
_chemical_formula_sum 'C8 H4 F8 I2 N2 O'
_chemical_formula_weight 549.93
_chemical_name_systematic
;
JB-1-2 pyrazine 1-oxide, I-(CF2)4-I
;
_space_group_IT_number 2
_symmetry_cell_setting triclinic
_symmetry_space_group_name_Hall '-P 1'
_symmetry_space_group_name_H-M 'P -1'
_atom_sites_solution_hydrogens geom
_atom_sites_solution_primary direct
_atom_sites_solution_secondary difmap
_audit_creation_method SHELXL-97
_audit_update_record
;
2014-12-02 deposited with the CCDC.
2015-01-02 downloaded from the CCDC.
;
_cell_angle_alpha 85.076(2)
_cell_angle_beta 80.408(3)
_cell_angle_gamma 84.424(2)
_cell_formula_units_Z 2
_cell_length_a 5.3515(5)
_cell_length_b 11.1482(11)
_cell_length_c 12.0159(12)
_cell_measurement_reflns_used 9959
_cell_measurement_temperature 120(2)
_cell_measurement_theta_max 33.72
_cell_measurement_theta_min 3.68
_cell_volume 701.72(12)
_computing_cell_refinement 'Bruker SAINT'
_computing_data_collection 'Bruker APEX2'
_computing_data_reduction 'Bruker SAINT'
_computing_molecular_graphics 'Bruker SHELXTL'
_computing_publication_material 'Bruker SHELXTL'
_computing_structure_refinement 'SHELXL-97 (Sheldrick, 2008)'
_computing_structure_solution 'SHELXS-97 (Sheldrick, 2008)'
_diffrn_ambient_temperature 120(2)
_diffrn_measured_fraction_theta_full 0.988
_diffrn_measured_fraction_theta_max 0.906
_diffrn_measurement_device_type 'Bruker APEX-II CCD'
_diffrn_measurement_method '\f and \w scans'
_diffrn_radiation_monochromator graphite
_diffrn_radiation_source 'fine-focus sealed tube'
_diffrn_radiation_type MoK\a
_diffrn_radiation_wavelength 0.71073
_diffrn_reflns_av_R_equivalents 0.0359
_diffrn_reflns_av_sigmaI/netI 0.0345
_diffrn_reflns_limit_h_max 8
_diffrn_reflns_limit_h_min -8
_diffrn_reflns_limit_k_max 17
_diffrn_reflns_limit_k_min -17
_diffrn_reflns_limit_l_max 18
_diffrn_reflns_limit_l_min -18
_diffrn_reflns_number 18809
_diffrn_reflns_theta_full 30.00
_diffrn_reflns_theta_max 33.72
_diffrn_reflns_theta_min 2.61
_exptl_absorpt_coefficient_mu 4.571
_exptl_absorpt_correction_T_max 0.5670
_exptl_absorpt_correction_T_min 0.3056
_exptl_absorpt_correction_type multi-scan
_exptl_absorpt_process_details SADABS
_exptl_crystal_colour yellow
_exptl_crystal_density_diffrn 2.603
_exptl_crystal_density_method 'not measured'
_exptl_crystal_description prism
_exptl_crystal_F_000 504
_exptl_crystal_size_max 0.34
_exptl_crystal_size_mid 0.28
_exptl_crystal_size_min 0.14
_refine_diff_density_max 0.639
_refine_diff_density_min -0.969
_refine_diff_density_rms 0.180
_refine_ls_extinction_method none
_refine_ls_goodness_of_fit_ref 1.128
_refine_ls_hydrogen_treatment constr
_refine_ls_matrix_type full
_refine_ls_number_parameters 190
_refine_ls_number_reflns 5086
_refine_ls_number_restraints 0
_refine_ls_restrained_S_all 1.128
_refine_ls_R_factor_all 0.0291
_refine_ls_R_factor_gt 0.0258
_refine_ls_shift/su_max 0.004
_refine_ls_shift/su_mean 0.000
_refine_ls_structure_factor_coef Fsqd
_refine_ls_weighting_details 'calc w=1/[\s^2^(Fo^2^)+(0.0300P)^2^+0.6000P] where P=(Fo^2^+2Fc^2^)/3'
_refine_ls_weighting_scheme calc
_refine_ls_wR_factor_gt 0.0691
_refine_ls_wR_factor_ref 0.0723
_reflns_number_gt 4597
_reflns_number_total 5086
_reflns_threshold_expression >2sigma(I)
_cod_data_source_file c4cc09650a2.cif
_cod_data_source_block D2A1
_cod_depositor_comments
;
The following automatic conversions were performed:

'_symmetry_cell_setting' value 'Triclinic' changed to 'triclinic'
according to
/usr/data/users/saulius/crontab/automatic-downloads/rss-feeds/RSC/lib/dictionaries/cif_core.dic
dictionary named 'cif_core.dic' version 2.4.2 from 2011-04-26.

Automatic conversion script
Id: cif_fix_values 2935 2014-11-11 08:27:57Z andrius 

 Adding full bibliography for 7116251--7116256.cif.
;
_cod_original_sg_symbol_H-M P-1
_cod_database_code 7116252

loop_
_symmetry_equiv_pos_as_xyz
'x, y, z'
'-x, -y, -z'

loop_
_atom_site_label
_atom_site_type_symbol
_atom_site_fract_x
_atom_site_fract_y
_atom_site_fract_z
_atom_site_U_iso_or_equiv
_atom_site_adp_type
_atom_site_occupancy
_atom_site_symmetry_multiplicity
_atom_site_calc_flag
_atom_site_refinement_flags
N11 N 0.2103(4) 0.91687(18) 0.41343(17) 0.0212(4) Uani 1 1 d .
O11 O 0.3439(4) 0.86484(17) 0.48646(18) 0.0329(4) Uani 1 1 d .
C12 C 0.0198(5) 0.8614(2) 0.3824(2) 0.0240(4) Uani 1 1 d .
H12 H -0.0192 0.7834 0.4151 0.029 Uiso 1 1 calc R
C13 C -0.1150(5) 0.9197(2) 0.3033(2) 0.0262(5) Uani 1 1 d .
H13 H -0.2458 0.8795 0.2814 0.031 Uiso 1 1 calc R
N14 N -0.0722(4) 1.0300(2) 0.25533(19) 0.0272(4) Uani 1 1 d .
C15 C 0.1098(5) 1.0830(2) 0.2896(2) 0.0266(5) Uani 1 1 d .
H15 H 0.1415 1.1624 0.2586 0.032 Uiso 1 1 calc R
C16 C 0.2559(5) 1.0297(2) 0.3675(2) 0.0228(4) Uani 1 1 d .
H16 H 0.3857 1.0711 0.3887 0.027 Uiso 1 1 calc R
C21 C 0.7346(5) 0.5205(2) 0.7044(2) 0.0259(5) Uani 1 1 d .
I1 I 0.52687(3) 0.648915(13) 0.603365(13) 0.02507(5) Uani 1 1 d .
F21A F 0.8508(4) 0.58054(17) 0.77050(19) 0.0456(5) Uani 1 1 d .
F21B F 0.9179(4) 0.45778(19) 0.63683(18) 0.0471(5) Uani 1 1 d .
C22 C 0.5638(4) 0.4320(2) 0.7794(2) 0.0208(4) Uani 1 1 d .
F22A F 0.3593(3) 0.49395(16) 0.83250(14) 0.0312(3) Uani 1 1 d .
F22B F 0.4856(4) 0.35954(14) 0.71013(14) 0.0314(3) Uani 1 1 d .
C23 C 0.6940(4) 0.3521(2) 0.87010(19) 0.0195(4) Uani 1 1 d .
F23A F 0.7303(3) 0.42420(14) 0.94875(13) 0.0277(3) Uani 1 1 d .
F23B F 0.9221(3) 0.30584(14) 0.81994(14) 0.0264(3) Uani 1 1 d .
C24 C 0.5449(5) 0.2470(3) 0.9297(2) 0.0293(5) Uani 1 1 d .
I2 I 0.71420(3) 0.153426(14) 1.065633(13) 0.02523(5) Uani 1 1 d .
F24A F 0.3083(3) 0.2910(2) 0.96875(19) 0.0502(6) Uani 1 1 d .
F24B F 0.5297(5) 0.16858(17) 0.85182(17) 0.0473(5) Uani 1 1 d .

loop_
_atom_site_aniso_label
_atom_site_aniso_U_11
_atom_site_aniso_U_22
_atom_site_aniso_U_33
_atom_site_aniso_U_23
_atom_site_aniso_U_13
_atom_site_aniso_U_12
N11 0.0250(9) 0.0212(8) 0.0184(8) 0.0007(7) -0.0083(7) -0.0010(7)
O11 0.0415(11) 0.0271(8) 0.0343(10) 0.0077(7) -0.0245(9) -0.0015(8)
C12 0.0263(11) 0.0215(9) 0.0254(11) -0.0001(8) -0.0065(9) -0.0047(8)
C13 0.0252(11) 0.0292(11) 0.0260(11) -0.0046(9) -0.0092(9) -0.0008(9)
N14 0.0286(10) 0.0306(10) 0.0229(10) 0.0007(8) -0.0101(8) 0.0026(9)
C15 0.0299(12) 0.0242(10) 0.0254(11) 0.0051(9) -0.0084(9) 0.0002(9)
C16 0.0238(10) 0.0215(9) 0.0243(11) 0.0004(8) -0.0069(8) -0.0036(8)
C21 0.0227(10) 0.0252(10) 0.0286(12) 0.0066(9) -0.0055(9) -0.0010(9)
I1 0.03155(9) 0.02079(8) 0.02395(8) 0.00540(5) -0.01039(6) -0.00339(6)
F21A 0.0496(11) 0.0390(9) 0.0575(12) 0.0187(9) -0.0364(10) -0.0214(8)
F21B 0.0378(10) 0.0439(10) 0.0454(11) 0.0206(8) 0.0140(8) 0.0112(8)
C22 0.0223(10) 0.0228(9) 0.0182(9) 0.0015(8) -0.0071(8) -0.0022(8)
F22A 0.0239(7) 0.0388(8) 0.0264(8) 0.0059(6) -0.0020(6) 0.0094(6)
F22B 0.0464(10) 0.0287(7) 0.0241(7) 0.0040(6) -0.0187(7) -0.0105(7)
C23 0.0199(9) 0.0214(9) 0.0179(9) -0.0006(7) -0.0062(7) -0.0007(8)
F23A 0.0387(8) 0.0264(7) 0.0211(7) -0.0037(5) -0.0132(6) -0.0017(6)
F23B 0.0229(7) 0.0280(7) 0.0268(7) 0.0016(6) -0.0052(6) 0.0038(6)
C24 0.0301(12) 0.0344(12) 0.0268(12) 0.0115(10) -0.0156(10) -0.0120(10)
I2 0.02608(8) 0.02868(8) 0.02125(8) 0.00758(6) -0.00894(6) -0.00332(6)
F24A 0.0176(7) 0.0736(14) 0.0531(12) 0.0354(11) -0.0074(7) -0.0049(8)
F24B 0.0798(15) 0.0354(9) 0.0380(10) 0.0130(7) -0.0357(10) -0.0298(10)

loop_
_atom_type_symbol
_atom_type_description
_atom_type_scat_dispersion_real
_atom_type_scat_dispersion_imag
_atom_type_scat_source
C C 0.0033 0.0016 'International Tables Vol C Tables 4.2.6.8 and 6.1.1.4'
H H 0.0000 0.0000 'International Tables Vol C Tables 4.2.6.8 and 6.1.1.4'
N N 0.0061 0.0033 'International Tables Vol C Tables 4.2.6.8 and 6.1.1.4'
O O 0.0106 0.0060 'International Tables Vol C Tables 4.2.6.8 and 6.1.1.4'
F F 0.0171 0.0103 'International Tables Vol C Tables 4.2.6.8 and 6.1.1.4'
I I -0.4742 1.8119 'International Tables Vol C Tables 4.2.6.8 and 6.1.1.4'

loop_
_geom_angle_atom_site_label_1
_geom_angle_atom_site_label_2
_geom_angle_atom_site_label_3
_geom_angle
O11 N11 C16 120.0(2)
O11 N11 C12 121.1(2)
C16 N11 C12 118.9(2)
N11 C12 C13 119.0(2)
N11 C12 H12 120.5
C13 C12 H12 120.5
N14 C13 C12 123.5(2)
N14 C13 H13 118.3
C12 C13 H13 118.3
C15 N14 C13 116.1(2)
N14 C15 C16 123.8(2)
N14 C15 H15 118.1
C16 C15 H15 118.1
N11 C16 C15 118.6(2)
N11 C16 H16 120.7
C15 C16 H16 120.7
F21A C21 F21B 107.1(2)
F21A C21 C22 109.1(2)
F21B C21 C22 109.3(2)
F21A C21 I1 108.81(16)
F21B C21 I1 109.64(17)
C22 C21 I1 112.79(16)
F22A C22 F22B 108.17(19)
F22A C22 C21 109.18(19)
F22B C22 C21 107.2(2)
F22A C22 C23 108.18(19)
F22B C22 C23 108.98(18)
C21 C22 C23 114.9(2)
F23A C23 F23B 108.54(18)
F23A C23 C24 108.4(2)
F23B C23 C24 108.1(2)
F23A C23 C22 107.72(18)
F23B C23 C22 108.42(19)
C24 C23 C22 115.42(19)
F24A C24 F24B 107.6(2)
F24A C24 C23 108.3(2)
F24B C24 C23 108.3(2)
F24A C24 I2 109.74(18)
F24B C24 I2 109.41(18)
C23 C24 I2 113.37(15)

loop_
_geom_bond_atom_site_label_1
_geom_bond_atom_site_label_2
_geom_bond_distance
N11 O11 1.288(3)
N11 C16 1.357(3)
N11 C12 1.360(3)
C12 C13 1.370(4)
C12 H12 0.9500
C13 N14 1.337(4)
C13 H13 0.9500
N14 C15 1.325(4)
C15 C16 1.378(3)
C15 H15 0.9500
C16 H16 0.9500
C21 F21A 1.343(3)
C21 F21B 1.345(3)
C21 C22 1.540(3)
C21 I1 2.145(2)
C22 F22A 1.334(3)
C22 F22B 1.347(3)
C22 C23 1.560(3)
C23 F23A 1.341(3)
C23 F23B 1.344(3)
C23 C24 1.540(3)
C24 F24A 1.336(4)
C24 F24B 1.351(3)
C24 I2 2.143(2)

loop_
_geom_torsion_atom_site_label_1
_geom_torsion_atom_site_label_2
_geom_torsion_atom_site_label_3
_geom_torsion_atom_site_label_4
_geom_torsion
O11 N11 C12 C13 -179.2(2)
C16 N11 C12 C13 1.9(4)
N11 C12 C13 N14 -1.0(4)
C12 C13 N14 C15 -0.8(4)
C13 N14 C15 C16 1.7(4)
O11 N11 C16 C15 180.0(2)
C12 N11 C16 C15 -1.1(4)
N14 C15 C16 N11 -0.8(4)
F21A C21 C22 F22A 73.4(2)
F21B C21 C22 F22A -169.9(2)
I1 C21 C22 F22A -47.7(2)
F21A C21 C22 F22B -169.7(2)
F21B C21 C22 F22B -52.9(3)
I1 C21 C22 F22B 69.3(2)
F21A C21 C22 C23 -48.4(3)
F21B C21 C22 C23 68.4(3)
I1 C21 C22 C23 -169.40(16)
F22A C22 C23 F23A -52.2(3)
F22B C22 C23 F23A -169.56(18)
C21 C22 C23 F23A 70.1(3)
F22A C22 C23 F23B -169.45(17)
F22B C22 C23 F23B 73.2(2)
C21 C22 C23 F23B -47.2(3)
F22A C22 C23 C24 69.1(3)
F22B C22 C23 C24 -48.3(3)
C21 C22 C23 C24 -168.6(2)
F23A C23 C24 F24A 69.4(2)
F23B C23 C24 F24A -173.1(2)
C22 C23 C24 F24A -51.5(3)
F23A C23 C24 F24B -174.3(2)
F23B C23 C24 F24B -56.8(2)
C22 C23 C24 F24B 64.8(3)
F23A C23 C24 I2 -52.7(2)
F23B C23 C24 I2 64.8(2)
C22 C23 C24 I2 -173.59(17)
